data_1534657
loop_
_publ_author_name
'Assoud, A.'
'Soheilnia, N.'
'Kleinke, H.'

_publ_section_title
;
 Crystal and electronic structure of the red semiconductor Ba4 La Sb Ge3
 Se13 comprising the complex anion (Ge2 Se7-Sb2 Se4-Ge2 Se7)(14-)
;
_journal_name_full 'Journal of Solid State Chemistry'
_journal_page_first 2249
_journal_page_last 2254
_journal_volume 177
_journal_year 2004
_chemical_formula_sum 'Ba4 Ge3 La Sb Se13'
_chemical_name_systematic 'Ba4 La (Ge Se4)3 Se Sb'
_space_group_IT_number 14
_symmetry_space_group_name_Hall '-P 2ybc'
_symmetry_space_group_name_H-M 'P 1 21/c 1'
_cell_angle_alpha 90
_cell_angle_beta 103.457
_cell_angle_gamma 90
_cell_formula_units_Z 4
_cell_length_a 16.333
_cell_length_b 12.5115
_cell_length_c 13.0321
_cell_volume 2589.998
_citation_journal_id_ASTM JSSCBI
_cod_data_source_file Assoud_JSSCBI_2004_1327.cif
_cod_data_source_block Ba4Ge3La1Sb1Se13
_cod_original_formula_sum 'Ba4 Ge3 La1 Sb1 Se13'
_cod_database_code 1534657

loop_
_symmetry_equiv_pos_as_xyz
x,y,z
-x,y+1/2,-z+1/2
-x,-y,-z
x,-y-1/2,z-1/2

loop_
_atom_site_label
_atom_site_type_symbol
_atom_site_fract_x
_atom_site_fract_y
_atom_site_fract_z
_atom_site_occupancy
_atom_site_U_iso_or_equiv
Se5 Se-2 0.2696 0.55849 0.21482 1 0.0
Ba4 Ba+2 0.25696 0.83067 0.27105 1 0.0
Ba2 Ba+2 0.1526 0.17339 0.3527 1 0.0
Se6 Se-2 0.26184 0.78102 0.01605 1 0.0
Se13 Se-2 0.08394 0.9451 0.43986 1 0.0
Ge1 Ge+4 0.18106 0.09047 0.07794 1 0.0
Ge2 Ge+4 0.33041 0.61745 0.07682 1 0.0
Se4 Se-2 0.16144 0.45635 0.39947 1 0.0
Ge3 Ge+4 0.48473 0.26684 0.43823 1 0.0
Ba1 Ba+2 0.05228 0.67662 0.45475 1 0.0
Se12 Se-2 0.05329 0.70942 0.19222 1 0.0
Se3 Se-2 0.14934 0.27211 0.10234 1 0.0
Se1 Se-2 0.31952 0.05696 0.16503 1 0.0
Se11 Se-2 0.49664 0.9301 0.14368 1 0.0
Se9 Se-2 0.45168 0.72288 0.38446 1 0.0
Sb1 Sb+3 0.08036 0.51804 0.13583 1 0.0
Se8 Se-2 0.47886 0.62024 0.15343 1 0.0
Se10 Se-2 0.33671 0.28311 0.40718 1 0.0
La1 La+3 0.35627 0.52202 0.45243 1 0.0
Se7 Se-2 0.31951 0.01345 0.45028 1 0.0
Se2 Se-2 0.0905 0.99114 0.15889 1 0.0
Ba3 Ba+2 0.36448 0.31599 0.15575 1 0.0
